data_1549098
loop_
_publ_author_name
'van der Lee, Arie'
'Roche, Gilles H.'
'Wantz, Guillaume'
'Moreau, Jo\"el J E'
'Dautel, Olivier J.'
'Filhol, Jean-S\'ebastien'

_publ_section_title
;
 Experimental and theoretical evidence of a supercritical-like transition
 in an organic semiconductor presenting colossal uniaxial negative thermal
 expansion.
;
_journal_issue 16
_journal_name_full 'Chemical science'
_journal_page_first 3948
_journal_page_last 3956
_journal_paper_doi 10.1039/c8sc00159f
_journal_volume 9
_journal_year 2018
_chemical_formula_moiety 'C26 H32 O2 S2'
_chemical_formula_sum 'C26 H32 O2 S2'
_chemical_formula_weight 440.66
_space_group_IT_number 15
_space_group_name_Hall '-I 2ya'
_space_group_name_H-M_alt 'I 1 2/a 1'
_symmetry_cell_setting monoclinic
_symmetry_space_group_name_Hall '-I 2ya'
_symmetry_space_group_name_H-M 'I 1 2/a 1'
_atom_sites_solution_hydrogens difmap
_atom_sites_solution_primary iterative
_audit_update_record
;
2017-12-12 deposited with the CCDC.
2018-03-21 downloaded from the CCDC.
;
_cell_angle_alpha 90
_cell_angle_beta 94.850(6)
_cell_angle_gamma 90
_cell_formula_units_Z 4
_cell_length_a 7.9631(6)
_cell_length_b 5.8073(4)
_cell_length_c 49.723(3)
_cell_measurement_reflns_used 2066
_cell_measurement_temperature 175
_cell_measurement_theta_max 27.7130
_cell_measurement_theta_min 3.5580
_cell_volume 2291.2(3)
_computing_cell_refinement 'CrysAlisPro 1.171.38.41 (Rigaku OD, 2015)'
_computing_data_collection 'CrysAlisPro 1.171.38.41 (Rigaku OD, 2015)'
_computing_data_reduction 'CrysAlisPro 1.171.38.41 (Rigaku OD, 2015)'
_computing_molecular_graphics 'CAMERON (Watkin et al., 1996)'
_computing_publication_material 'CRYSTALS (Betteridge et al., 2003)'
_computing_structure_refinement 'CRYSTALS (Betteridge et al., 2003)'
_computing_structure_solution 'Superflip (Palatinus & Chapuis, 2007)'
_diffrn_ambient_temperature 175
_diffrn_detector 'CCD plate'
_diffrn_detector_area_resol_mean 16.0143
_diffrn_detector_type Sapphire3
_diffrn_measured_fraction_theta_full 0.999
_diffrn_measured_fraction_theta_max 0.894
_diffrn_measurement_details
;
List of Runs (angles in degrees, time in seconds):

  # Type    Start    End  Width  t~exp~   \w     \q     \k     \f   Frames
#--------------------------------------------------------------------------
  1  \w     -2.00  85.00   1.00    8.00    --   16.62  57.00   0.00   87
  2  \w    -12.00  86.00   1.00    8.00    --   16.62  77.00  90.00   98
  3  \w    -24.00  24.00   1.00    8.00    --  -17.25-100.00-120.00   48
  4  \w     34.00  91.00   1.00    8.00    --   16.62 179.00-150.00   57
  5  \w     32.00  91.00   1.00    8.00    --   16.62-179.00 -30.00   59
  6  \w    -52.00  35.00   1.00    8.00    --   16.62 -57.00 -30.00   87
;
_diffrn_measurement_device Area
_diffrn_measurement_device_type 'Xcalibur, Sapphire3, Gemini'
_diffrn_measurement_method '\w scans'
_diffrn_orient_matrix_UB_11 0.0628211963
_diffrn_orient_matrix_UB_12 -0.0489547586
_diffrn_orient_matrix_UB_13 -0.0075344076
_diffrn_orient_matrix_UB_21 -0.0599894661
_diffrn_orient_matrix_UB_22 -0.0121369771
_diffrn_orient_matrix_UB_23 -0.0113022616
_diffrn_orient_matrix_UB_31 0.0211449583
_diffrn_orient_matrix_UB_32 0.1111631851
_diffrn_orient_matrix_UB_33 -0.0045456092
_diffrn_radiation_monochromator graphite
_diffrn_radiation_type 'Mo K\a'
_diffrn_radiation_wavelength 0.71073
_diffrn_reflns_av_R_equivalents 0.030
_diffrn_reflns_av_unetI/netI 0.0359
_diffrn_reflns_limit_h_max 10
_diffrn_reflns_limit_h_min -10
_diffrn_reflns_limit_k_max 7
_diffrn_reflns_limit_k_min -7
_diffrn_reflns_limit_l_max 67
_diffrn_reflns_limit_l_min -61
_diffrn_reflns_number 10302
_diffrn_reflns_theta_full 25.226
_diffrn_reflns_theta_max 29.180
_diffrn_reflns_theta_min 2.467
_exptl_absorpt_coefficient_mu 0.253
_exptl_absorpt_correction_T_max 1.00000
_exptl_absorpt_correction_T_min 0.97952
_exptl_absorpt_correction_type multi-scan
_exptl_absorpt_process_details
;
CrysAlisPro 1.171.38.41 (Rigaku Oxford Diffraction, 2015)
Empirical absorption correction using spherical harmonics,
 implemented in SCALE3 ABSPACK scaling algorithm.
;
_exptl_crystal_colour colourless
_exptl_crystal_density_diffrn 1.277
_exptl_crystal_density_method 'not measured'
_exptl_crystal_description plate
_exptl_crystal_F_000 944
_exptl_crystal_size_max 0.400
_exptl_crystal_size_mid 0.350
_exptl_crystal_size_min 0.100
_refine_diff_density_max 0.30
_refine_diff_density_min -0.23
_refine_ls_extinction_method None
_refine_ls_goodness_of_fit_ref 0.8841
_refine_ls_hydrogen_treatment constr
_refine_ls_matrix_type full
_refine_ls_number_parameters 136
_refine_ls_number_reflns 2653
_refine_ls_number_restraints 0
_refine_ls_R_factor_all 0.0427
_refine_ls_R_factor_gt 0.0353
_refine_ls_shift/su_max 0.0025425
_refine_ls_shift/su_mean 0.0001114
_refine_ls_structure_factor_coef Fsqd
_refine_ls_weighting_details
;
 Method, part 1, Chebychev polynomial, (Watkin, 1994, Prince, 1982) 
 [weight] = 1.0/[A~0~*T~0~(x)+A~1~*T~1~(x) ... +A~n-1~]*T~n-1~(x)] 
 where A~i~ are the Chebychev coefficients listed below and x= Fcalc/Fmax 
 Method = Robust Weighting (Prince, 1982) 
 W = [weight] * [1-(deltaF/6*sigmaF)^2^]^2^ 
 A~i~ are: 
 0.202E+04 0.332E+04 0.213E+04 947. 271. 
;
_refine_ls_weighting_scheme calc
_refine_ls_wR_factor_all 0.0868
_refine_ls_wR_factor_gt 0.0809
_refine_ls_wR_factor_ref 0.0848
_reflns_limit_h_max 10
_reflns_limit_h_min -10
_reflns_limit_k_max 7
_reflns_limit_k_min 0
_reflns_limit_l_max 66
_reflns_limit_l_min 0
_reflns_number_gt 2369
_reflns_number_total 2767
_reflns_threshold_expression I>2.0\s(I)
_oxford_diffrn_Wilson_B_factor 0.00
_oxford_diffrn_Wilson_scale 0.00
_oxford_refine_ls_r_factor_ref 0.0403
_oxford_refine_ls_scale 4.03(5)
_oxford_reflns_number_all 2767
_oxford_reflns_threshold_expression_ref I>0.0\s(I)
_cod_data_source_file c8sc00159f2.cif
_cod_data_source_block 175K
_cod_depositor_comments 'Adding full bibliography for 1549094--1549104.cif.'
_cod_original_cell_volume 2291.14(15)
_cod_original_sg_symbol_H-M 'I 1 2/a 1 '
_cod_database_code 1549098
_cell_oxdiff_length_a 7.9627(6)
_cell_oxdiff_length_b 5.8106(4)
_cell_oxdiff_length_c 49.698(3)
_cell_oxdiff_angle_alpha 90.022(6)
_cell_oxdiff_angle_beta 94.864(6)
_cell_oxdiff_angle_gamma 90.015(6)
_cell_oxdiff_volume 2291.1(3)
_oxdiff_exptl_absorpt_empirical_full_min 0.954
_oxdiff_exptl_absorpt_empirical_full_max 1.100
_oxdiff_exptl_absorpt_empirical_details
;
Empirical correction (ABSPACK) includes:
- Absorption correction using spherical harmonics
- Frame scaling
;
_montpellier_reflns_maxres 0.73
_montpellier_reflns_completeness_maxres 89.52
_montpellier_reflns_redundancy_maxres 3.57

loop_
_symmetry_equiv_pos_as_xyz
x,y,z
-x,-y,-z
x+1/2,y+1/2,z+1/2
-x+1/2,-y+1/2,-z+1/2
-x+1/2,y,-z
x+1/2,-y,z
-x+1,y+1/2,-z+1/2
x+1,-y+1/2,z+1/2

loop_
_atom_site_label
_atom_site_type_symbol
_atom_site_fract_x
_atom_site_fract_y
_atom_site_fract_z
_atom_site_U_iso_or_equiv
_atom_site_occupancy
_atom_site_adp_type
_atom_site_refinement_flags_posn
S1 S 0.84387(4) 0.54100(6) 0.731549(6) 0.0285 1.0000 Uani .
C2 C 0.74594(16) 0.3711(2) 0.70592(3) 0.0256 1.0000 Uani .
C3 C 0.67854(16) 0.1659(2) 0.71560(3) 0.0241 1.0000 Uani .
C4 C 0.70810(16) 0.1566(2) 0.74435(3) 0.0239 1.0000 Uani .
C5 C 0.59317(18) 0.0160(3) 0.69717(3) 0.0301 1.0000 Uani .
C6 C 0.57676(19) 0.0736(3) 0.67004(3) 0.0349 1.0000 Uani .
C7 C 0.64325(18) 0.2779(3) 0.66043(3) 0.0328 1.0000 Uani .
C8 C 0.72940(18) 0.4268(3) 0.67849(3) 0.0303 1.0000 Uani .
C9 C 0.6256(2) 0.3347(3) 0.63057(3) 0.0406 1.0000 Uani .
C10 C 0.7592(2) 0.2187(3) 0.61511(3) 0.0392 1.0000 Uani .
C11 C 0.7605(2) 0.3020(4) 0.58605(3) 0.0442 1.0000 Uani .
C12 C 0.9018(2) 0.1955(4) 0.57158(3) 0.0461 1.0000 Uani .
C13 C 0.9175(2) 0.2960(4) 0.54349(3) 0.0503 1.0000 Uani .
C14 C 1.0672(3) 0.1987(4) 0.53078(4) 0.0582 1.0000 Uani .
O15 O 1.0851(2) 0.3007(3) 0.50502(3) 0.0676 1.0000 Uani .
H51 H 0.5490 -0.1223 0.7027 0.0355 1.0000 Uiso R
H61 H 0.5176 -0.0270 0.6577 0.0426 1.0000 Uiso R
H81 H 0.7738 0.5657 0.6725 0.0357 1.0000 Uiso R
H91 H 0.6346 0.5013 0.6290 0.0485 1.0000 Uiso R
H92 H 0.5146 0.2844 0.6229 0.0490 1.0000 Uiso R
H101 H 0.8710 0.2475 0.6249 0.0460 1.0000 Uiso R
H102 H 0.7411 0.0516 0.6154 0.0461 1.0000 Uiso R
H111 H 0.7747 0.4682 0.5863 0.0524 1.0000 Uiso R
H112 H 0.6530 0.2642 0.5757 0.0526 1.0000 Uiso R
H121 H 1.0079 0.2204 0.5825 0.0546 1.0000 Uiso R
H122 H 0.8848 0.0280 0.5701 0.0549 1.0000 Uiso R
H131 H 0.9306 0.4627 0.5452 0.0597 1.0000 Uiso R
H132 H 0.8130 0.2663 0.5317 0.0601 1.0000 Uiso R
H141 H 1.1709 0.2300 0.5424 0.0691 1.0000 Uiso R
H142 H 1.0544 0.0330 0.5279 0.0692 1.0000 Uiso R
H151 H 1.0399 0.4234 0.5047 0.0840 0.5000 Uiso R
H152 H 1.1854 0.3040 0.5034 0.0840 0.5000 Uiso R

loop_
_atom_site_aniso_label
_atom_site_aniso_U_11
_atom_site_aniso_U_22
_atom_site_aniso_U_33
_atom_site_aniso_U_23
_atom_site_aniso_U_13
_atom_site_aniso_U_12
S1 0.03727(18) 0.02684(18) 0.02250(16) 0.00028(12) 0.00912(12) -0.00695(13)
C2 0.0267(6) 0.0282(7) 0.0229(6) -0.0019(5) 0.0084(5) 0.0005(5)
C3 0.0238(6) 0.0276(6) 0.0219(6) -0.0008(5) 0.0073(4) 0.0011(5)
C4 0.0252(6) 0.0254(6) 0.0220(6) -0.0002(5) 0.0074(4) -0.0004(5)
C5 0.0330(7) 0.0329(7) 0.0250(6) -0.0032(5) 0.0057(5) -0.0041(6)
C6 0.0361(7) 0.0448(9) 0.0237(6) -0.0061(6) 0.0024(5) -0.0029(6)
C7 0.0341(7) 0.0441(9) 0.0208(6) 0.0010(6) 0.0058(5) 0.0069(6)
C8 0.0345(7) 0.0330(7) 0.0249(6) 0.0039(5) 0.0108(5) 0.0042(6)
C9 0.0463(9) 0.0531(10) 0.0224(6) 0.0031(7) 0.0038(6) 0.0081(8)
C10 0.0464(9) 0.0508(10) 0.0213(6) 0.0050(6) 0.0076(6) 0.0037(7)
C11 0.0500(9) 0.0625(11) 0.0210(7) 0.0058(7) 0.0075(6) 0.0034(8)
C12 0.0536(10) 0.0615(12) 0.0248(7) 0.0049(7) 0.0126(6) 0.0040(9)
C13 0.0566(10) 0.0707(13) 0.0255(7) 0.0053(8) 0.0140(7) -0.0007(9)
C14 0.0686(13) 0.0735(14) 0.0361(9) 0.0053(9) 0.0246(9) 0.0022(11)
O15 0.0819(10) 0.0861(12) 0.0395(7) 0.0087(7) 0.0333(7) 0.0008(9)

loop_
_atom_type_symbol
_atom_type_scat_dispersion_real
_atom_type_scat_dispersion_imag
_atom_type_scat_Cromer_Mann_a1
_atom_type_scat_Cromer_Mann_b1
_atom_type_scat_Cromer_Mann_a2
_atom_type_scat_Cromer_Mann_b2
_atom_type_scat_Cromer_Mann_a3
_atom_type_scat_Cromer_Mann_b3
_atom_type_scat_Cromer_Mann_a4
_atom_type_scat_Cromer_Mann_b4
_atom_type_scat_Cromer_Mann_c
_atom_type_scat_source
C 0.0033 0.0016 2.3100 20.8439 1.0200 10.2075 1.5886 0.5687 0.8650 51.6512 0.2156 'International Tables Vol C 4.2.6.8 and 6.1.1.4'
H 0.0000 0.0000 0.4930 10.5109 0.3229 26.1257 0.1402 3.1424 0.0408 57.7998 0.0030 'International Tables Vol C 4.2.6.8 and 6.1.1.4'
O 0.0106 0.0060 3.0485 13.2771 2.2868 5.7011 1.5463 0.3239 0.8670 32.9089 0.2508 'International Tables Vol C 4.2.6.8 and 6.1.1.4'
S 0.1246 0.1234 6.9053 1.4679 5.2034 22.2151 1.4379 0.2536 1.5863 56.1720 0.8669 'International Tables Vol C 4.2.6.8 and 6.1.1.4'

loop_
_montpellier_diffrn_reflns_class_number
_montpellier_diffrn_reflns_class_d_res_high
_montpellier_diffrn_reflns_class_d_res_low
_montpellier_diffrn_reflns_class_redundancy
_montpellier_diffrn_reflns_class_av_i/ui
_diffrn_reflns_class_av_R_eq
_montpellier_diffrn_reflns_class_completeness_shell
_montpellier_diffrn_reflns_class_cumul_completeness
0 100.0 1.69 5.9 79.62 0.023 99.3 99.34
1 1.68 1.33 4.9 41.33 0.027 100.0 99.67
2 1.33 1.15 4.4 35.19 0.032 100.0 99.78
3 1.15 1.04 3.9 22.84 0.037 100.0 99.84
4 1.04 0.96 3.6 16.13 0.048 100.0 99.87
5 0.96 0.90 3.3 14.36 0.064 100.0 99.89
6 0.90 0.86 3.2 9.98 0.077 100.0 99.91
7 0.86 0.82 2.9 9.22 0.077 99.7 99.88
8 0.82 0.79 2.4 8.14 0.088 96.2 99.45
9 0.79 0.73 1.4 5.24 0.105 47.4 89.52

loop_
_geom_angle_atom_site_label_1
_geom_angle_site_symmetry_1
_geom_angle_atom_site_label_2
_geom_angle_atom_site_label_3
_geom_angle_site_symmetry_3
_geom_angle
_geom_angle_publ_flag
C4 4_656 S1 C2 . 90.71(6) yes
S1 . C2 C3 . 112.88(10) yes
S1 . C2 C8 . 125.59(11) yes
C3 . C2 C8 . 121.51(13) yes
C2 . C3 C4 . 109.79(12) yes
C2 . C3 C5 . 118.75(12) yes
C4 . C3 C5 . 131.41(13) yes
C3 . C4 S1 4_656 133.39(10) yes
C3 . C4 C4 4_656 114.42(15) yes
S1 4_656 C4 C4 4_656 112.17(13) yes
C3 . C5 C6 . 119.25(14) yes
C3 . C5 H51 . 121.2 no
C6 . C5 H51 . 119.5 no
C5 . C6 C7 . 121.99(14) yes
C5 . C6 H61 . 119.1 no
C7 . C6 H61 . 118.9 no
C6 . C7 C8 . 119.24(13) yes
C6 . C7 C9 . 120.83(14) yes
C8 . C7 C9 . 119.92(15) yes
C2 . C8 C7 . 119.26(14) yes
C2 . C8 H81 . 120.0 no
C7 . C8 H81 . 120.7 no
C7 . C9 C10 . 112.80(13) yes
C7 . C9 H91 . 107.1 no
C10 . C9 H91 . 109.9 no
C7 . C9 H92 . 108.7 no
C10 . C9 H92 . 108.6 no
H91 . C9 H92 . 109.7 no
C9 . C10 C11 . 113.50(14) yes
C9 . C10 H101 . 108.2 no
C11 . C10 H101 . 109.6 no
C9 . C10 H102 . 108.7 no
C11 . C10 H102 . 109.9 no
H101 . C10 H102 . 106.7 no
C10 . C11 C12 . 112.61(15) yes
C10 . C11 H111 . 108.4 no
C12 . C11 H111 . 108.6 no
C10 . C11 H112 . 110.5 no
C12 . C11 H112 . 107.9 no
H111 . C11 H112 . 108.8 no
C11 . C12 C13 . 113.51(16) yes
C11 . C12 H121 . 108.4 no
C13 . C12 H121 . 108.6 no
C11 . C12 H122 . 109.6 no
C13 . C12 H122 . 109.3 no
H121 . C12 H122 . 107.2 no
C12 . C13 C14 . 111.65(17) yes
C12 . C13 H131 . 108.4 no
C14 . C13 H131 . 109.0 no
C12 . C13 H132 . 110.1 no
C14 . C13 H132 . 110.0 no
H131 . C13 H132 . 107.6 no
C13 . C14 O15 . 111.27(18) yes
C13 . C14 H141 . 109.8 no
O15 . C14 H141 . 107.9 no
C13 . C14 H142 . 110.8 no
O15 . C14 H142 . 107.0 no
H141 . C14 H142 . 110.0 no
C14 . O15 H151 . 108.2 no
C14 . O15 H152 . 106.0 no
H151 . O15 H152 . 115.0 no

loop_
_geom_bond_atom_site_label_1
_geom_bond_atom_site_label_2
_geom_bond_site_symmetry_2
_geom_bond_distance
_geom_bond_publ_flag
S1 C4 4_656 1.7343(13) yes
S1 C2 . 1.7431(14) yes
C2 C3 . 1.4082(19) yes
C2 C8 . 1.3968(18) yes
C3 C4 . 1.4301(17) yes
C3 C5 . 1.3980(19) yes
C4 C4 4_656 1.369(3) yes
C5 C6 . 1.385(2) yes
C5 H51 . 0.928 no
C6 C7 . 1.400(2) yes
C6 H61 . 0.945 no
C7 C8 . 1.386(2) yes
C7 C9 . 1.5158(19) yes
C8 H81 . 0.939 no
C9 C10 . 1.522(2) yes
C9 H91 . 0.974 no
C9 H92 . 0.977 no
C10 C11 . 1.5246(19) yes
C10 H101 . 0.992 no
C10 H102 . 0.981 no
C11 C12 . 1.518(2) yes
C11 H111 . 0.971 no
C11 H112 . 0.986 no
C12 C13 . 1.528(2) yes
C12 H121 . 0.977 no
C12 H122 . 0.984 no
C13 C14 . 1.506(3) yes
C13 H131 . 0.977 no
C13 H132 . 0.990 no
C14 O15 . 1.429(2) yes
C14 H141 . 0.984 no
C14 H142 . 0.977 no
O15 H151 . 0.797 no
O15 H152 . 0.810 no

loop_
_geom_hbond_atom_site_label_D
_geom_hbond_atom_site_label_H
_geom_hbond_atom_site_label_A
_geom_hbond_site_symmetry_A
_geom_hbond_angle_DHA
_geom_hbond_distance_DH
_geom_hbond_distance_HA
_geom_hbond_distance_DA
_geom_hbond_publ_flag
O15 H151 O15 2_766 166.30(9) 0.797 1.926 2.707(2) yes
O15 H152 O15 5_756 173.00(8) 0.810 1.909 2.715(2) yes
